data_7034867
loop_
_publ_author_name
'Silva Valverde, Miguel F.'
'Theuergarten, Eileen'
'Bannenberg, Thomas'
'Freytag, Matthias'
'Jones, Peter G.'
'Tamm, Matthias'

_publ_section_title
;
 Frustrated N-heterocyclic carbene-silylium ion Lewis pairs.
;
_journal_issue 20
_journal_name_full 'Dalton transactions (Cambridge, England : 2003)'
_journal_page_first 9400
_journal_page_last 9408
_journal_paper_doi 10.1039/c5dt01362c
_journal_volume 44
_journal_year 2015
_chemical_formula_sum 'C35.5 H43 Au F3 N2 O3 P S'
_chemical_formula_weight 862.72
_chemical_name_systematic
; 
 ? 
;
_space_group_IT_number 14
_symmetry_cell_setting monoclinic
_symmetry_space_group_name_Hall '-P 2yn'
_symmetry_space_group_name_H-M 'P 1 21/n 1'
_atom_sites_solution_hydrogens geom
_atom_sites_solution_primary direct
_atom_sites_solution_secondary difmap
_audit_creation_method SHELXL-97
_audit_update_record
;
2015-03-05 deposited with the CCDC.
2015-04-20 downloaded from the CCDC.
;
_cell_angle_alpha 90.00
_cell_angle_beta 96.201(4)
_cell_angle_gamma 90.00
_cell_formula_units_Z 4
_cell_length_a 9.2711(5)
_cell_length_b 16.7779(8)
_cell_length_c 22.7298(10)
_cell_measurement_reflns_used 8282
_cell_measurement_temperature 100(2)
_cell_measurement_theta_max 24.4730
_cell_measurement_theta_min 2.4240
_cell_volume 3514.9(3)
_computing_cell_refinement
; 
CrysAlisPro, Agilent Technologies, 
Version 1.171.36.28 (release 01-02-2013 CrysAlis171 .NET) 
(compiled Feb  1 2013,16:14:44) 
;
_computing_data_collection
; 
CrysAlisPro, Agilent Technologies, 
Version 1.171.36.28 (release 01-02-2013 CrysAlis171 .NET) 
(compiled Feb  1 2013,16:14:44) 
;
_computing_data_reduction
; 
CrysAlisPro, Agilent Technologies, 
Version 1.171.36.28 (release 01-02-2013 CrysAlis171 .NET) 
(compiled Feb  1 2013,16:14:44) 
;
_computing_molecular_graphics 'Bruker XP'
_computing_publication_material SHELXL-97
_computing_structure_refinement 'SHELXL-97 (Sheldrick, 1997)'
_computing_structure_solution 'SHELXS-97 (Sheldrick, 1990)'
_diffrn_ambient_temperature 100(2)
_diffrn_detector_area_resol_mean 16.1419
_diffrn_measured_fraction_theta_full 0.990
_diffrn_measured_fraction_theta_max 0.947
_diffrn_measurement_device_type 'Oxford Diffraction Xcalibur, Eos'
_diffrn_measurement_method '\w scans'
_diffrn_radiation_monochromator graphite
_diffrn_radiation_source 'Enhance (Mo) X-ray Source'
_diffrn_radiation_type 'Mo K\a'
_diffrn_radiation_wavelength 0.71073
_diffrn_reflns_av_R_equivalents 0.1094
_diffrn_reflns_av_sigmaI/netI 0.0782
_diffrn_reflns_limit_h_max 13
_diffrn_reflns_limit_h_min -13
_diffrn_reflns_limit_k_max 24
_diffrn_reflns_limit_k_min -23
_diffrn_reflns_limit_l_max 32
_diffrn_reflns_limit_l_min -32
_diffrn_reflns_number 93410
_diffrn_reflns_theta_full 30.00
_diffrn_reflns_theta_max 30.90
_diffrn_reflns_theta_min 2.17
_exptl_absorpt_coefficient_mu 4.344
_exptl_absorpt_correction_T_max 1.00000
_exptl_absorpt_correction_T_min 0.91745
_exptl_absorpt_correction_type multi-scan
_exptl_absorpt_process_details
; 
CrysAlisPro, Agilent Technologies, 
Version 1.171.36.28 (release 01-02-2013 CrysAlis171 .NET) 
(compiled Feb  1 2013,16:14:44) 
;
_exptl_crystal_colour colourless
_exptl_crystal_density_diffrn 1.630
_exptl_crystal_density_method 'not measured'
_exptl_crystal_description irregular
_exptl_crystal_F_000 1724
_exptl_crystal_size_max 0.10
_exptl_crystal_size_mid 0.06
_exptl_crystal_size_min 0.04
_platon_squeeze_details
;
A badly resolved rigion of residual electron density around the inversion 
centre 0.5, 0.5, 0.5 was tentatively identified as half a disordered 
molecule of toluene but could not be refined satisfactorily. For this 
reason the program SQEEZE (part of the PLATON suite, A. Spek, University 
of Utrecht, Metherlands, 2009) was used to remove mathematically the 
effects of the solvent. Derived parameters such as the formular weight 
correspond two molecules of toluene per cell.
;
_refine_diff_density_max 1.174
_refine_diff_density_min -1.207
_refine_diff_density_rms 0.195
_refine_ls_extinction_method none
_refine_ls_goodness_of_fit_ref 1.074
_refine_ls_hydrogen_treatment constr
_refine_ls_matrix_type full
_refine_ls_number_parameters 396
_refine_ls_number_reflns 10522
_refine_ls_number_restraints 0
_refine_ls_restrained_S_all 1.074
_refine_ls_R_factor_all 0.0743
_refine_ls_R_factor_gt 0.0453
_refine_ls_shift/su_max 0.003
_refine_ls_shift/su_mean 0.000
_refine_ls_structure_factor_coef Fsqd
_refine_ls_weighting_details 'calc w=1/[\s^2^(Fo^2^)+(0.0191P)^2^+0.3978P] where P=(Fo^2^+2Fc^2^)/3'
_refine_ls_weighting_scheme calc
_refine_ls_wR_factor_gt 0.0671
_refine_ls_wR_factor_ref 0.0746
_reflns_number_gt 8019
_reflns_number_total 10522
_reflns_threshold_expression >2sigma(I)
_cod_data_source_file c5dt01362c3.cif
_cod_data_source_block eileen62
_cod_depositor_comments 'Adding full bibliography for 7034861--7034869.cif.'
_cod_original_sg_symbol_H-M 'P 21/n'
_cod_original_formula_sum 'C35.50 H43 Au F3 N2 O3 P S'
_cod_database_code 7034867
_refine_instructions_details
;
CELL 0.71073   9.271150  16.777888  22.729799  90.0000  96.2013  90.0000
ZERR    4.00   0.000500   0.000800   0.001000   0.0000   0.0040   0.0000
LATT   1
SYMM  1/2 - X, 1/2 + Y, 1/2 - Z
SFAC  C    H    N    O    F    P    S    AU
UNIT  142  172  8  12  12  4  4  4
MERG   2
FMAP   2
 
ACTA 60
CONF
 
OMIT -1 2 8
 
TEMP -173
 
PLAN   10
L.S.   4
WGHT    0.019100    0.397800
FVAR      19.60560
AU    8    0.917743    0.521774    0.810612    11.00000    0.01251    0.01453 =
         0.01166    0.00116    0.00114    0.00161
P     6    0.851717    0.609728    0.736221    11.00000    0.01227    0.01444 =
         0.01057    0.00107    0.00220    0.00033
N1    3    0.881067    0.428069    0.923212    11.00000    0.01336    0.01891 =
         0.01623   -0.00144    0.00178    0.00105
N2    3    1.066681    0.383267    0.882272    11.00000    0.01093    0.01466 =
         0.01512    0.00159    0.00256    0.00069
C1    1    0.964533    0.441864    0.878996    11.00000    0.01293    0.01628 =
         0.00678   -0.00138    0.00024   -0.00273
C2    1    0.924629    0.356674    0.951356    11.00000    0.02043    0.02413 =
         0.02567    0.00934    0.00438    0.00205
C3    1    1.041272    0.329793    0.926792    11.00000    0.01766    0.01685 =
         0.02203    0.00657    0.00175   -0.00002
C4    1    0.760549    0.484318    0.938159    11.00000    0.01651    0.02519 =
         0.01722   -0.00329    0.00567    0.00262
C5    1    0.807477    0.570626    0.931680    11.00000    0.05607    0.02968 =
         0.03443    0.00400    0.02376    0.01798
AFIX 137
H5A   2    0.735110    0.606182    0.946069    11.00000   -1.50000
H5B   2    0.815927    0.582067    0.889911    11.00000   -1.50000
H5C   2    0.901575    0.579138    0.954892    11.00000   -1.50000
AFIX   0
C6    1    0.625641    0.465749    0.896886    11.00000    0.01711    0.08281 =
         0.05608   -0.03185   -0.00593    0.01288
AFIX 137
H6A   2    0.595211    0.410783    0.903321    11.00000   -1.50000
H6B   2    0.646578    0.472032    0.855792    11.00000   -1.50000
H6C   2    0.547731    0.502403    0.904803    11.00000   -1.50000
AFIX   0
C7    1    0.731256    0.476335    1.002800    11.00000    0.04656    0.03728 =
         0.02539    0.00479    0.02079    0.00659
AFIX 137
H7A   2    0.683794    0.425151    1.008524    11.00000   -1.50000
H7B   2    0.667953    0.519885    1.012918    11.00000   -1.50000
H7C   2    0.823241    0.478851    1.028398    11.00000   -1.50000
AFIX   0
C8    1    0.846228    0.314078    0.997118    11.00000    0.04581    0.03895 =
         0.06230    0.02809    0.03213    0.01119
AFIX 137
H8A   2    0.878415    0.258451    1.000152    11.00000   -1.50000
H8B   2    0.741443    0.315841    0.985303    11.00000   -1.50000
H8C   2    0.867992    0.340322    1.035571    11.00000   -1.50000
AFIX   0
C9    1    1.126305    0.256934    0.946211    11.00000    0.03645    0.02051 =
         0.04137    0.01451    0.01570    0.00704
AFIX 137
H9A   2    1.082206    0.231129    0.978565    11.00000   -1.50000
H9B   2    1.226417    0.272051    0.959919    11.00000   -1.50000
H9C   2    1.126028    0.219868    0.912878    11.00000   -1.50000
AFIX   0
C10   1    1.177466    0.377377    0.837669    11.00000    0.01326    0.01648 =
         0.01594    0.00038    0.00342    0.00378
C11   1    1.244567    0.458635    0.827983    11.00000    0.01418    0.02389 =
         0.02447    0.00397    0.00749    0.00014
AFIX 137
H11A  2    1.171756    0.493362    0.806605    11.00000   -1.50000
H11B  2    1.326926    0.452212    0.804758    11.00000   -1.50000
H11C  2    1.278158    0.482569    0.866358    11.00000   -1.50000
AFIX   0
C12   1    1.100149    0.343452    0.780444    11.00000    0.02443    0.02872 =
         0.02415   -0.00900    0.00499    0.00574
AFIX 137
H12A  2    1.064060    0.289879    0.787852    11.00000   -1.50000
H12B  2    1.168242    0.340649    0.750395    11.00000   -1.50000
H12C  2    1.018486    0.378040    0.766331    11.00000   -1.50000
AFIX   0
C13   1    1.303894    0.322377    0.859717    11.00000    0.01888    0.03020 =
         0.03498    0.00821    0.00731    0.00707
AFIX 137
H13A  2    1.342474    0.337964    0.899911    11.00000   -1.50000
H13B  2    1.380514    0.326849    0.833383    11.00000   -1.50000
H13C  2    1.269522    0.267154    0.859954    11.00000   -1.50000
AFIX   0
C14   1    0.656549    0.607882    0.716005    11.00000    0.01295    0.01058 =
         0.01341    0.00100   -0.00249    0.00228
C15   1    0.596217    0.588695    0.659175    11.00000    0.01490    0.02240 =
         0.01496   -0.00165    0.00444    0.00311
AFIX  43
H15   2    0.656984    0.579455    0.628790    11.00000   -1.20000
AFIX   0
C16   1    0.447156    0.583124    0.647097    11.00000    0.01938    0.02402 =
         0.01714   -0.00362   -0.00499    0.00319
AFIX  43
H16   2    0.405768    0.569278    0.608385    11.00000   -1.20000
AFIX   0
C17   1    0.358021    0.597486    0.690738    11.00000    0.01224    0.01937 =
         0.02589   -0.00257   -0.00280   -0.00166
AFIX  43
H17   2    0.255717    0.593869    0.681896    11.00000   -1.20000
AFIX   0
C18   1    0.417128    0.617115    0.747263    11.00000    0.01343    0.01990 =
         0.02186    0.00221    0.00771    0.00069
AFIX  43
H18   2    0.355420    0.627621    0.777111    11.00000   -1.20000
AFIX   0
C19   1    0.565819    0.621482    0.760431    11.00000    0.01470    0.01818 =
         0.01485   -0.00048    0.00287    0.00040
AFIX  43
H19   2    0.606539    0.633688    0.799548    11.00000   -1.20000
AFIX   0
C20   1    0.898642    0.711087    0.758119    11.00000    0.01758    0.01528 =
         0.00977   -0.00175    0.00314   -0.00356
C21   1    0.814861    0.776070    0.738346    11.00000    0.01871    0.02014 =
         0.01790   -0.00333    0.00648   -0.00011
AFIX  43
H21   2    0.727551    0.767981    0.713104    11.00000   -1.20000
AFIX   0
C22   1    0.856995    0.852577    0.754968    11.00000    0.02722    0.01783 =
         0.02808    0.00005    0.00977    0.00157
AFIX  43
H22   2    0.798909    0.896678    0.740902    11.00000   -1.20000
AFIX   0
C23   1    0.983179    0.865144    0.791935    11.00000    0.03550    0.02142 =
         0.03125   -0.00741    0.01098   -0.00782
AFIX  43
H23   2    1.011886    0.917746    0.803387    11.00000   -1.20000
AFIX   0
C24   1    1.067905    0.800522    0.812289    11.00000    0.02057    0.03169 =
         0.02698   -0.00732    0.00160   -0.00917
AFIX  43
H24   2    1.155154    0.808931    0.837503    11.00000   -1.20000
AFIX   0
C25   1    1.025671    0.724284    0.795987    11.00000    0.01772    0.02401 =
         0.01469   -0.00046    0.00264    0.00030
AFIX  43
H25   2    1.083269    0.680257    0.810575    11.00000   -1.20000
AFIX   0
C26   1    0.933615    0.592606    0.668273    11.00000    0.01389    0.01305 =
         0.01095    0.00170    0.00251   -0.00292
C27   1    0.948975    0.654612    0.628581    11.00000    0.02279    0.01871 =
         0.01384    0.00046    0.00442   -0.00267
AFIX  43
H27   2    0.916228    0.706666    0.636840    11.00000   -1.20000
AFIX   0
C28   1    1.011890    0.640211    0.577233    11.00000    0.02896    0.03300 =
         0.01629    0.00212    0.00353   -0.00961
AFIX  43
H28   2    1.021906    0.682494    0.550174    11.00000   -1.20000
AFIX   0
C29   1    1.060071    0.565246    0.564996    11.00000    0.02073    0.03308 =
         0.01530   -0.00742    0.00657   -0.01137
AFIX  43
H29   2    1.103984    0.556201    0.529713    11.00000   -1.20000
AFIX   0
C30   1    1.045191    0.502703    0.603659    11.00000    0.01838    0.02458 =
         0.02357   -0.00731    0.00704   -0.00240
AFIX  43
H30   2    1.078162    0.450825    0.595027    11.00000   -1.20000
AFIX   0
C31   1    0.981327    0.516880    0.655288    11.00000    0.01612    0.01569 =
         0.01599   -0.00029    0.00361   -0.00249
AFIX  43
H31   2    0.970254    0.474260    0.681947    11.00000   -1.20000
AFIX   0
S     7    0.464640    0.727318    0.923864    11.00000    0.02289    0.02421 =
         0.01574   -0.00037    0.00686    0.00186
O1    4    0.528277    0.700034    0.981064    11.00000    0.03185    0.02723 =
         0.01915    0.00512    0.00416    0.00196
O2    4    0.432158    0.665685    0.881115    11.00000    0.05611    0.04431 =
         0.02539   -0.01360    0.01283   -0.02283
O3    4    0.356493    0.788686    0.925743    11.00000    0.02831    0.04835 =
         0.03931    0.01572    0.01537    0.01745
C32   1    0.612365    0.782551    0.895761    11.00000    0.02462    0.02091 =
         0.02339    0.00368    0.00600    0.00369
F1    5    0.727608    0.737609    0.889114    11.00000    0.02936    0.03156 =
         0.05114    0.01244    0.02239    0.00937
F2    5    0.656914    0.841750    0.932641    11.00000    0.04994    0.02526 =
         0.04352   -0.00330    0.00210   -0.00967
F3    5    0.569791    0.815741    0.843336    11.00000    0.04307    0.04249 =
         0.02785    0.01931    0.01101    0.00673
 
HKLF    4
;

loop_
_symmetry_equiv_pos_as_xyz
'x, y, z'
'-x+1/2, y+1/2, -z+1/2'
'-x, -y, -z'
'x-1/2, -y-1/2, z-1/2'

loop_
_atom_site_label
_atom_site_type_symbol
_atom_site_fract_x
_atom_site_fract_y
_atom_site_fract_z
_atom_site_U_iso_or_equiv
_atom_site_adp_type
_atom_site_occupancy
_atom_site_symmetry_multiplicity
_atom_site_calc_flag
_atom_site_refinement_flags
Au Au 0.917743(17) 0.521774(9) 0.810612(6) 0.01291(4) Uani 1 1 d .
P P 0.85172(11) 0.60973(6) 0.73622(4) 0.0124(2) Uani 1 1 d .
N1 N 0.8811(4) 0.4281(2) 0.92321(14) 0.0162(7) Uani 1 1 d .
N2 N 1.0667(3) 0.38327(19) 0.88227(13) 0.0135(7) Uani 1 1 d .
C1 C 0.9645(4) 0.4419(2) 0.87900(15) 0.0121(8) Uani 1 1 d .
C2 C 0.9246(5) 0.3567(3) 0.95136(19) 0.0233(10) Uani 1 1 d .
C3 C 1.0413(5) 0.3298(2) 0.92679(18) 0.0189(9) Uani 1 1 d .
C4 C 0.7605(5) 0.4843(3) 0.93816(17) 0.0194(9) Uani 1 1 d .
C5 C 0.8075(6) 0.5706(3) 0.9317(2) 0.0387(13) Uani 1 1 d .
H5A H 0.7351 0.6062 0.9461 0.058 Uiso 1 1 calc R
H5B H 0.8159 0.5821 0.8899 0.058 Uiso 1 1 calc R
H5C H 0.9016 0.5791 0.9549 0.058 Uiso 1 1 calc R
C6 C 0.6256(5) 0.4657(4) 0.8969(2) 0.0527(18) Uani 1 1 d .
H6A H 0.5952 0.4108 0.9033 0.079 Uiso 1 1 calc R
H6B H 0.6466 0.4720 0.8558 0.079 Uiso 1 1 calc R
H6C H 0.5477 0.5024 0.9048 0.079 Uiso 1 1 calc R
C7 C 0.7313(6) 0.4763(3) 1.00280(19) 0.0352(12) Uani 1 1 d .
H7A H 0.6838 0.4252 1.0085 0.053 Uiso 1 1 calc R
H7B H 0.6680 0.5199 1.0129 0.053 Uiso 1 1 calc R
H7C H 0.8232 0.4789 1.0284 0.053 Uiso 1 1 calc R
C8 C 0.8462(6) 0.3141(3) 0.9971(2) 0.0471(16) Uani 1 1 d .
H8A H 0.8784 0.2585 1.0002 0.071 Uiso 1 1 calc R
H8B H 0.7414 0.3158 0.9853 0.071 Uiso 1 1 calc R
H8C H 0.8680 0.3403 1.0356 0.071 Uiso 1 1 calc R
C9 C 1.1263(5) 0.2569(3) 0.9462(2) 0.0319(12) Uani 1 1 d .
H9A H 1.0822 0.2311 0.9786 0.048 Uiso 1 1 calc R
H9B H 1.2264 0.2721 0.9599 0.048 Uiso 1 1 calc R
H9C H 1.1260 0.2199 0.9129 0.048 Uiso 1 1 calc R
C10 C 1.1775(4) 0.3774(2) 0.83767(17) 0.0151(8) Uani 1 1 d .
C11 C 1.2446(5) 0.4586(2) 0.82798(18) 0.0205(10) Uani 1 1 d .
H11A H 1.1718 0.4934 0.8066 0.031 Uiso 1 1 calc R
H11B H 1.3269 0.4522 0.8048 0.031 Uiso 1 1 calc R
H11C H 1.2782 0.4826 0.8664 0.031 Uiso 1 1 calc R
C12 C 1.1001(5) 0.3435(3) 0.78044(18) 0.0256(10) Uani 1 1 d .
H12A H 1.0641 0.2899 0.7879 0.038 Uiso 1 1 calc R
H12B H 1.1682 0.3406 0.7504 0.038 Uiso 1 1 calc R
H12C H 1.0185 0.3780 0.7663 0.038 Uiso 1 1 calc R
C13 C 1.3039(5) 0.3224(3) 0.8597(2) 0.0277(11) Uani 1 1 d .
H13A H 1.3425 0.3380 0.8999 0.042 Uiso 1 1 calc R
H13B H 1.3805 0.3268 0.8334 0.042 Uiso 1 1 calc R
H13C H 1.2695 0.2672 0.8600 0.042 Uiso 1 1 calc R
C14 C 0.6565(4) 0.6079(2) 0.71600(16) 0.0126(8) Uani 1 1 d .
C15 C 0.5962(4) 0.5887(2) 0.65918(17) 0.0172(9) Uani 1 1 d .
H15 H 0.6570 0.5795 0.6288 0.021 Uiso 1 1 calc R
C16 C 0.4472(5) 0.5831(3) 0.64710(18) 0.0207(10) Uani 1 1 d .
H16 H 0.4058 0.5693 0.6084 0.025 Uiso 1 1 calc R
C17 C 0.3580(5) 0.5975(2) 0.69074(18) 0.0195(9) Uani 1 1 d .
H17 H 0.2557 0.5939 0.6819 0.023 Uiso 1 1 calc R
C18 C 0.4171(4) 0.6171(2) 0.74726(18) 0.0180(9) Uani 1 1 d .
H18 H 0.3554 0.6276 0.7771 0.022 Uiso 1 1 calc R
C19 C 0.5658(4) 0.6215(2) 0.76043(17) 0.0158(9) Uani 1 1 d .
H19 H 0.6065 0.6337 0.7995 0.019 Uiso 1 1 calc R
C20 C 0.8986(4) 0.7111(2) 0.75812(16) 0.0141(8) Uani 1 1 d .
C21 C 0.8149(5) 0.7761(2) 0.73835(17) 0.0186(9) Uani 1 1 d .
H21 H 0.7276 0.7680 0.7131 0.022 Uiso 1 1 calc R
C22 C 0.8570(5) 0.8526(3) 0.75497(19) 0.0239(10) Uani 1 1 d .
H22 H 0.7989 0.8967 0.7409 0.029 Uiso 1 1 calc R
C23 C 0.9832(5) 0.8651(3) 0.7919(2) 0.0289(11) Uani 1 1 d .
H23 H 1.0119 0.9177 0.8034 0.035 Uiso 1 1 calc R
C24 C 1.0679(5) 0.8005(3) 0.81229(19) 0.0265(11) Uani 1 1 d .
H24 H 1.1552 0.8089 0.8375 0.032 Uiso 1 1 calc R
C25 C 1.0257(5) 0.7243(3) 0.79599(17) 0.0187(9) Uani 1 1 d .
H25 H 1.0833 0.6803 0.8106 0.022 Uiso 1 1 calc R
C26 C 0.9336(4) 0.5926(2) 0.66827(16) 0.0125(8) Uani 1 1 d .
C27 C 0.9490(4) 0.6546(3) 0.62858(16) 0.0183(9) Uani 1 1 d .
H27 H 0.9162 0.7067 0.6368 0.022 Uiso 1 1 calc R
C28 C 1.0119(5) 0.6402(3) 0.57723(18) 0.0260(11) Uani 1 1 d .
H28 H 1.0219 0.6825 0.5502 0.031 Uiso 1 1 calc R
C29 C 1.0601(5) 0.5652(3) 0.56500(17) 0.0227(10) Uani 1 1 d .
H29 H 1.1040 0.5562 0.5297 0.027 Uiso 1 1 calc R
C30 C 1.0452(5) 0.5027(3) 0.60366(18) 0.0218(10) Uani 1 1 d .
H30 H 1.0782 0.4508 0.5950 0.026 Uiso 1 1 calc R
C31 C 0.9813(4) 0.5169(2) 0.65529(17) 0.0158(8) Uani 1 1 d .
H31 H 0.9703 0.4743 0.6819 0.019 Uiso 1 1 calc R
S S 0.46464(12) 0.72732(7) 0.92386(4) 0.0206(2) Uani 1 1 d .
O1 O 0.5283(3) 0.70003(18) 0.98106(12) 0.0260(7) Uani 1 1 d .
O2 O 0.4322(4) 0.6657(2) 0.88111(13) 0.0413(10) Uani 1 1 d .
O3 O 0.3565(4) 0.7887(2) 0.92574(14) 0.0378(9) Uani 1 1 d .
C32 C 0.6124(5) 0.7826(3) 0.89576(19) 0.0227(10) Uani 1 1 d .
F1 F 0.7276(3) 0.73761(16) 0.88911(12) 0.0360(7) Uani 1 1 d .
F2 F 0.6569(3) 0.84175(16) 0.93264(12) 0.0398(7) Uani 1 1 d .
F3 F 0.5698(3) 0.81574(17) 0.84334(11) 0.0373(7) Uani 1 1 d .

loop_
_atom_site_aniso_label
_atom_site_aniso_U_11
_atom_site_aniso_U_22
_atom_site_aniso_U_33
_atom_site_aniso_U_23
_atom_site_aniso_U_13
_atom_site_aniso_U_12
Au 0.01251(8) 0.01453(8) 0.01166(7) 0.00116(7) 0.00114(5) 0.00161(7)
P 0.0123(5) 0.0144(5) 0.0106(5) 0.0011(4) 0.0022(4) 0.0003(4)
N1 0.0134(18) 0.0189(19) 0.0162(17) -0.0014(15) 0.0018(14) 0.0010(15)
N2 0.0109(17) 0.0147(18) 0.0151(16) 0.0016(14) 0.0026(13) 0.0007(14)
C1 0.013(2) 0.016(2) 0.0068(17) -0.0014(15) 0.0002(15) -0.0027(16)
C2 0.020(2) 0.024(3) 0.026(2) 0.0093(19) 0.0044(19) 0.002(2)
C3 0.018(2) 0.017(2) 0.022(2) 0.0066(18) 0.0018(18) 0.0000(18)
C4 0.017(2) 0.025(2) 0.017(2) -0.0033(19) 0.0057(17) 0.003(2)
C5 0.056(4) 0.030(3) 0.034(3) 0.004(2) 0.024(3) 0.018(3)
C6 0.017(3) 0.083(5) 0.056(4) -0.032(3) -0.006(3) 0.013(3)
C7 0.047(3) 0.037(3) 0.025(2) 0.005(2) 0.021(2) 0.007(3)
C8 0.046(4) 0.039(3) 0.062(4) 0.028(3) 0.032(3) 0.011(3)
C9 0.036(3) 0.021(3) 0.041(3) 0.015(2) 0.016(2) 0.007(2)
C10 0.013(2) 0.016(2) 0.016(2) 0.0004(16) 0.0034(16) 0.0038(17)
C11 0.014(2) 0.024(3) 0.024(2) 0.0040(18) 0.0075(18) 0.0001(18)
C12 0.024(3) 0.029(3) 0.024(2) -0.009(2) 0.0050(19) 0.006(2)
C13 0.019(2) 0.030(3) 0.035(3) 0.008(2) 0.007(2) 0.007(2)
C14 0.013(2) 0.011(2) 0.0134(19) 0.0010(15) -0.0025(15) 0.0023(16)
C15 0.015(2) 0.022(2) 0.015(2) -0.0016(17) 0.0044(16) 0.0031(18)
C16 0.019(2) 0.024(2) 0.017(2) -0.0036(18) -0.0050(18) 0.0032(19)
C17 0.012(2) 0.019(2) 0.026(2) -0.0026(18) -0.0028(18) -0.0017(17)
C18 0.013(2) 0.020(2) 0.022(2) 0.0022(18) 0.0077(17) 0.0007(17)
C19 0.015(2) 0.018(2) 0.0148(19) -0.0005(17) 0.0029(16) 0.0004(17)
C20 0.018(2) 0.015(2) 0.0098(18) -0.0017(16) 0.0031(16) -0.0036(17)
C21 0.019(2) 0.020(2) 0.018(2) -0.0033(17) 0.0065(17) -0.0001(18)
C22 0.027(3) 0.018(2) 0.028(2) 0.0000(19) 0.010(2) 0.002(2)
C23 0.035(3) 0.021(3) 0.031(3) -0.007(2) 0.011(2) -0.008(2)
C24 0.021(3) 0.032(3) 0.027(2) -0.007(2) 0.002(2) -0.009(2)
C25 0.018(2) 0.024(2) 0.015(2) -0.0005(18) 0.0026(17) 0.0003(19)
C26 0.014(2) 0.013(2) 0.0109(18) 0.0017(15) 0.0025(15) -0.0029(16)
C27 0.023(2) 0.019(2) 0.014(2) 0.0005(17) 0.0044(17) -0.0027(18)
C28 0.029(3) 0.033(3) 0.016(2) 0.002(2) 0.0035(19) -0.010(2)
C29 0.021(2) 0.033(3) 0.015(2) -0.007(2) 0.0066(18) -0.011(2)
C30 0.018(2) 0.025(3) 0.024(2) -0.0073(18) 0.0070(18) -0.0024(18)
C31 0.016(2) 0.016(2) 0.0160(19) -0.0003(17) 0.0036(16) -0.0025(18)
S 0.0229(6) 0.0242(6) 0.0157(5) -0.0004(4) 0.0069(4) 0.0019(5)
O1 0.0319(19) 0.0272(18) 0.0191(15) 0.0051(13) 0.0042(14) 0.0020(15)
O2 0.056(3) 0.044(2) 0.0254(18) -0.0136(16) 0.0128(17) -0.0228(19)
O3 0.028(2) 0.048(2) 0.039(2) 0.0157(17) 0.0154(16) 0.0175(17)
C32 0.025(3) 0.021(2) 0.023(2) 0.0037(19) 0.0060(19) 0.004(2)
F1 0.0294(16) 0.0316(17) 0.0511(18) 0.0124(14) 0.0224(14) 0.0094(13)
F2 0.050(2) 0.0253(16) 0.0435(17) -0.0033(13) 0.0021(15) -0.0097(14)
F3 0.0431(19) 0.0425(18) 0.0279(15) 0.0193(13) 0.0110(13) 0.0067(15)

loop_
_atom_type_symbol
_atom_type_description
_atom_type_scat_dispersion_real
_atom_type_scat_dispersion_imag
_atom_type_scat_source
C C 0.0033 0.0016 'International Tables Vol C Tables 4.2.6.8 and 6.1.1.4'
H H 0.0000 0.0000 'International Tables Vol C Tables 4.2.6.8 and 6.1.1.4'
N N 0.0061 0.0033 'International Tables Vol C Tables 4.2.6.8 and 6.1.1.4'
O O 0.0106 0.0060 'International Tables Vol C Tables 4.2.6.8 and 6.1.1.4'
F F 0.0171 0.0103 'International Tables Vol C Tables 4.2.6.8 and 6.1.1.4'
P P 0.1023 0.0942 'International Tables Vol C Tables 4.2.6.8 and 6.1.1.4'
S S 0.1246 0.1234 'International Tables Vol C Tables 4.2.6.8 and 6.1.1.4'
Au Au -2.0133 8.8022 'International Tables Vol C Tables 4.2.6.8 and 6.1.1.4'

loop_
_geom_angle_atom_site_label_1
_geom_angle_atom_site_label_2
_geom_angle_atom_site_label_3
_geom_angle
C1 Au P 176.52(11)
C20 P C26 105.79(18)
C20 P C14 106.75(18)
C26 P C14 106.17(18)
C20 P Au 111.52(13)
C26 P Au 115.17(13)
C14 P Au 110.91(13)
C1 N1 C2 109.1(3)
C1 N1 C4 123.4(3)
C2 N1 C4 127.6(3)
C1 N2 C3 109.5(3)
C1 N2 C10 121.7(3)
C3 N2 C10 128.5(3)
N1 C1 N2 106.6(3)
N1 C1 Au 125.5(3)
N2 C1 Au 126.8(3)
C3 C2 N1 107.6(4)
C3 C2 C8 126.5(4)
N1 C2 C8 125.7(4)
C2 C3 N2 107.0(4)
C2 C3 C9 124.9(4)
N2 C3 C9 128.1(4)
C6 C4 C5 111.2(4)
C6 C4 N1 108.1(3)
C5 C4 N1 110.0(3)
C6 C4 C7 110.9(4)
C5 C4 C7 105.0(4)
N1 C4 C7 111.7(3)
N2 C10 C11 110.7(3)
N2 C10 C12 107.7(3)
C11 C10 C12 111.8(3)
N2 C10 C13 111.6(3)
C11 C10 C13 106.0(3)
C12 C10 C13 109.0(3)
C15 C14 C19 119.7(4)
C15 C14 P 121.9(3)
C19 C14 P 118.3(3)
C16 C15 C14 119.6(4)
C17 C16 C15 120.6(4)
C16 C17 C18 120.2(4)
C19 C18 C17 120.1(4)
C18 C19 C14 119.9(4)
C21 C20 C25 118.7(4)
C21 C20 P 122.7(3)
C25 C20 P 118.6(3)
C22 C21 C20 120.7(4)
C23 C22 C21 120.3(4)
C22 C23 C24 119.7(4)
C25 C24 C23 120.1(4)
C24 C25 C20 120.6(4)
C31 C26 C27 119.2(4)
C31 C26 P 119.9(3)
C27 C26 P 120.9(3)
C28 C27 C26 119.9(4)
C29 C28 C27 120.5(4)
C28 C29 C30 120.6(4)
C29 C30 C31 119.1(4)
C26 C31 C30 120.7(4)
O2 S O3 116.2(2)
O2 S O1 114.8(2)
O3 S O1 114.71(19)
O2 S C32 103.9(2)
O3 S C32 101.4(2)
O1 S C32 103.1(2)
F1 C32 F3 107.4(3)
F1 C32 F2 107.2(4)
F3 C32 F2 106.9(4)
F1 C32 S 113.2(3)
F3 C32 S 111.3(3)
F2 C32 S 110.5(3)

loop_
_geom_bond_atom_site_label_1
_geom_bond_atom_site_label_2
_geom_bond_distance
Au C1 2.063(4)
Au P 2.2777(10)
P C20 1.812(4)
P C26 1.816(4)
P C14 1.818(4)
N1 C1 1.353(5)
N1 C2 1.397(5)
N1 C4 1.529(5)
N2 C1 1.362(5)
N2 C3 1.391(5)
N2 C10 1.522(5)
C2 C3 1.347(6)
C2 C8 1.511(6)
C3 C9 1.495(6)
C4 C6 1.513(6)
C4 C5 1.524(6)
C4 C7 1.529(5)
C10 C11 1.524(5)
C10 C12 1.526(6)
C10 C13 1.533(5)
C14 C15 1.389(5)
C14 C19 1.401(5)
C15 C16 1.383(6)
C16 C17 1.379(5)
C17 C18 1.381(5)
C18 C19 1.381(5)
C20 C21 1.385(5)
C20 C25 1.399(5)
C21 C22 1.382(6)
C22 C23 1.381(6)
C23 C24 1.389(6)
C24 C25 1.377(6)
C26 C31 1.388(5)
C26 C27 1.394(5)
C27 C28 1.381(5)
C28 C29 1.373(6)
C29 C30 1.385(6)
C30 C31 1.391(5)
S O2 1.429(3)
S O3 1.441(3)
S O1 1.443(3)
S C32 1.825(5)
C32 F1 1.330(5)
C32 F3 1.336(5)
C32 F2 1.336(5)

loop_
_geom_torsion_atom_site_label_1
_geom_torsion_atom_site_label_2
_geom_torsion_atom_site_label_3
_geom_torsion_atom_site_label_4
_geom_torsion
C1 Au P C20 102.4(18)
C1 Au P C26 -137.1(18)
C1 Au P C14 -16.5(18)
C2 N1 C1 N2 -4.7(4)
C4 N1 C1 N2 174.9(3)
C2 N1 C1 Au 163.9(3)
C4 N1 C1 Au -16.5(5)
C3 N2 C1 N1 3.5(4)
C10 N2 C1 N1 177.6(3)
C3 N2 C1 Au -164.9(3)
C10 N2 C1 Au 9.2(5)
P Au C1 N1 -20(2)
P Au C1 N2 145.9(16)
C1 N1 C2 C3 4.1(5)
C4 N1 C2 C3 -175.4(4)
C1 N1 C2 C8 -170.9(4)
C4 N1 C2 C8 9.6(7)
N1 C2 C3 N2 -1.9(5)
C8 C2 C3 N2 173.1(5)
N1 C2 C3 C9 176.8(4)
C8 C2 C3 C9 -8.3(8)
C1 N2 C3 C2 -1.0(5)
C10 N2 C3 C2 -174.6(4)
C1 N2 C3 C9 -179.6(4)
C10 N2 C3 C9 6.9(7)
C1 N1 C4 C6 83.1(5)
C2 N1 C4 C6 -97.4(5)
C1 N1 C4 C5 -38.4(5)
C2 N1 C4 C5 141.0(4)
C1 N1 C4 C7 -154.6(4)
C2 N1 C4 C7 24.9(6)
C1 N2 C10 C11 46.6(5)
C3 N2 C10 C11 -140.6(4)
C1 N2 C10 C12 -76.0(4)
C3 N2 C10 C12 96.9(5)
C1 N2 C10 C13 164.4(4)
C3 N2 C10 C13 -22.7(6)
C20 P C14 C15 118.0(3)
C26 P C14 C15 5.5(4)
Au P C14 C15 -120.3(3)
C20 P C14 C19 -66.0(3)
C26 P C14 C19 -178.6(3)
Au P C14 C19 55.6(3)
C19 C14 C15 C16 -0.1(6)
P C14 C15 C16 175.8(3)
C14 C15 C16 C17 0.9(6)
C15 C16 C17 C18 -0.4(7)
C16 C17 C18 C19 -0.8(6)
C17 C18 C19 C14 1.6(6)
C15 C14 C19 C18 -1.1(6)
P C14 C19 C18 -177.2(3)
C26 P C20 C21 88.1(4)
C14 P C20 C21 -24.7(4)
Au P C20 C21 -146.0(3)
C26 P C20 C25 -91.1(3)
C14 P C20 C25 156.1(3)
Au P C20 C25 34.8(3)
C25 C20 C21 C22 1.0(6)
P C20 C21 C22 -178.2(3)
C20 C21 C22 C23 -0.4(6)
C21 C22 C23 C24 0.1(7)
C22 C23 C24 C25 -0.4(7)
C23 C24 C25 C20 1.0(6)
C21 C20 C25 C24 -1.3(6)
P C20 C25 C24 178.0(3)
C20 P C26 C31 148.3(3)
C14 P C26 C31 -98.5(3)
Au P C26 C31 24.6(4)
C20 P C26 C27 -32.0(4)
C14 P C26 C27 81.2(4)
Au P C26 C27 -155.6(3)
C31 C26 C27 C28 -0.4(6)
P C26 C27 C28 179.9(3)
C26 C27 C28 C29 -0.2(7)
C27 C28 C29 C30 0.6(7)
C28 C29 C30 C31 -0.3(6)
C27 C26 C31 C30 0.7(6)
P C26 C31 C30 -179.6(3)
C29 C30 C31 C26 -0.3(6)
O2 S C32 F1 -58.2(4)
O3 S C32 F1 -179.1(3)
O1 S C32 F1 61.8(3)
O2 S C32 F3 62.9(4)
O3 S C32 F3 -58.1(3)
O1 S C32 F3 -177.1(3)
O2 S C32 F2 -178.5(3)
O3 S C32 F2 60.6(3)
O1 S C32 F2 -58.4(3)

loop_
_platon_squeeze_void_nr
_platon_squeeze_void_average_x
_platon_squeeze_void_average_y
_platon_squeeze_void_average_z
_platon_squeeze_void_volume
_platon_squeeze_void_count_electrons
_platon_squeeze_void_content
1 0.000 0.000 0.000 149 55 ' '
2 0.500 0.500 0.500 149 55 ' '
